data_7229435
loop_
_publ_author_name
'Goswami, Soumyabrata'
'Tripuramallu, Bharat Kumar'
'Goldberg, Israel'

_publ_section_title
;
 New meso-substituted trans-A2B2 porphyrins: Synthesis and structure of
 their metal-mediated supramolecular assemblies&#x2020;
;
_journal_name_full CrystEngComm
_journal_paper_doi 10.1039/C7CE01642E
_journal_year 2017
_chemical_formula_moiety 'C42 H24 Mn N8 O4'
_chemical_formula_sum 'C42 H24 Mn N8 O4'
_chemical_formula_weight 759.63
_chemical_properties_physical Air-sensitive,Moisture-sensitive
_space_group_crystal_system monoclinic
_space_group_IT_number 14
_space_group_name_Hall '-P 2yn'
_space_group_name_H-M_alt 'P 1 21/n 1'
_symmetry_space_group_name_Hall '-P 2yn'
_symmetry_space_group_name_H-M 'P 1 21/n 1'
_atom_sites_solution_hydrogens geom
_atom_sites_solution_primary direct
_atom_sites_solution_secondary difmap
_audit_creation_method SHELXL-2014/7
_audit_update_record
;
2017-09-11 deposited with the CCDC.
2017-10-30 downloaded from the CCDC.
;
_cell_angle_alpha 90
_cell_angle_beta 101.995(2)
_cell_angle_gamma 90
_cell_formula_units_Z 4
_cell_length_a 16.9401(9)
_cell_length_b 13.6509(7)
_cell_length_c 17.6168(10)
_cell_measurement_reflns_used 5637
_cell_measurement_temperature 110(2)
_cell_measurement_theta_max 25.1
_cell_measurement_theta_min 1.87
_cell_volume 3984.9(4)
_computing_cell_refinement 'Saint, Bruker-AXS'
_computing_data_collection 'Apex2, Bruker-AXS'
_computing_data_reduction 'Saint, Bruker-AXS'
_computing_structure_refinement 'SHELXL-2014/7 (Sheldrick, 2015)'
_computing_structure_solution 'SHELXT-2014 (Sheldrick, 2015)'
_diffrn_ambient_temperature 110(2)
_diffrn_detector_area_resol_mean 1.75
_diffrn_measured_fraction_theta_full 0.987
_diffrn_measured_fraction_theta_max 0.987
_diffrn_measurement_device_type 'ApexDuo, Bruker-AXS'
_diffrn_measurement_method '1 deg. \f and \w scans'
_diffrn_radiation_type MoK\a
_diffrn_radiation_wavelength 0.71073
_diffrn_reflns_av_R_equivalents 0.0245
_diffrn_reflns_av_unetI/netI 0.0365
_diffrn_reflns_Laue_measured_fraction_full 0.987
_diffrn_reflns_Laue_measured_fraction_max 0.987
_diffrn_reflns_limit_h_max 16
_diffrn_reflns_limit_h_min -20
_diffrn_reflns_limit_k_max 16
_diffrn_reflns_limit_k_min -13
_diffrn_reflns_limit_l_max 20
_diffrn_reflns_limit_l_min -21
_diffrn_reflns_number 16291
_diffrn_reflns_point_group_measured_fraction_full 0.987
_diffrn_reflns_point_group_measured_fraction_max 0.987
_diffrn_reflns_theta_full 25.111
_diffrn_reflns_theta_max 25.111
_diffrn_reflns_theta_min 1.874
_diffrn_source 'ImuS micro-focus'
_exptl_absorpt_coefficient_mu 0.382
_exptl_absorpt_correction_T_max 0.956
_exptl_absorpt_correction_T_min 0.878
_exptl_absorpt_correction_type multi-scan
_exptl_absorpt_process_details 'Sadabs, Bruker-AXS'
_exptl_crystal_colour red
_exptl_crystal_density_diffrn 1.266
_exptl_crystal_description plate
_exptl_crystal_F_000 1556
_exptl_crystal_size_max 0.350
_exptl_crystal_size_mid 0.250
_exptl_crystal_size_min 0.120
_refine_diff_density_max 0.591
_refine_diff_density_min -0.601
_refine_diff_density_rms 0.058
_refine_ls_extinction_method none
_refine_ls_goodness_of_fit_ref 1.008
_refine_ls_hydrogen_treatment constr
_refine_ls_matrix_type full
_refine_ls_number_parameters 496
_refine_ls_number_reflns 7001
_refine_ls_number_restraints 0
_refine_ls_restrained_S_all 1.008
_refine_ls_R_factor_all 0.0668
_refine_ls_R_factor_gt 0.0514
_refine_ls_shift/su_max 0.002
_refine_ls_shift/su_mean 0.000
_refine_ls_structure_factor_coef Fsqd
_refine_ls_weighting_details 'w=1/[\s^2^(Fo^2^)+(0.0426P)^2^+7.1655P] where P=(Fo^2^+2Fc^2^)/3'
_refine_ls_weighting_scheme calc
_refine_ls_wR_factor_gt 0.1170
_refine_ls_wR_factor_ref 0.1272
_reflns_Friedel_coverage 0.000
_reflns_number_gt 5637
_reflns_number_total 7001
_reflns_threshold_expression 'I > 2\s(I)'
_cod_data_source_file c7ce01642e2.cif
_cod_data_source_block gs38x_sq
_cod_database_code 7229435
_shelx_shelxl_version_number 2014/7
_shelx_space_group_comment
;
The symmetry employed for this shelxl refinement is uniquely defined
by the following loop, which should always be used as a source of
symmetry information in preference to the above space-group names.
They are only intended as comments.
;
_shelx_estimated_absorpt_t_min 0.878
_shelx_estimated_absorpt_t_max 0.956
_platon_squeeze_void_probe_radius 1.20

loop_
_space_group_symop_operation_xyz
'x, y, z'
'-x+1/2, y+1/2, -z+1/2'
'-x, -y, -z'
'x-1/2, -y-1/2, z-1/2'

loop_
_atom_site_label
_atom_site_type_symbol
_atom_site_fract_x
_atom_site_fract_y
_atom_site_fract_z
_atom_site_U_iso_or_equiv
_atom_site_adp_type
_atom_site_occupancy
_atom_site_site_symmetry_order
_atom_site_calc_flag
_atom_site_refinement_flags_posn
_atom_site_refinement_flags_adp
Mn1 Mn 0.34340(2) 0.76155(3) 0.45141(2) 0.02234(12) Uani 1 1 d . .
O1 O -0.19428(15) 0.5877(2) 0.52861(18) 0.0650(8) Uani 1 1 d . .
O2 O 0.89128(18) 0.8397(2) 0.3699(2) 0.0875(12) Uani 1 1 d . .
O3 O 0.89669(19) 0.9762(3) 0.4337(3) 0.1016(14) Uani 1 1 d . .
O4 O -0.1910(2) 0.7196(3) 0.5883(2) 0.1260(19) Uani 1 1 d . .
N1 N 0.45769(13) 0.72061(17) 0.51594(13) 0.0251(5) Uani 1 1 d . .
N2 N 0.23616(14) 0.84417(19) 0.42344(14) 0.0325(6) Uani 1 1 d . .
N3 N 0.19452(14) 1.15892(17) 0.14575(14) 0.0289(5) Uani 1 1 d . .
N4 N 0.29254(13) 0.68778(18) 0.53433(13) 0.0287(5) Uani 1 1 d . .
N5 N 0.40195(14) 0.87703(18) 0.40662(15) 0.0336(6) Uani 1 1 d . .
N6 N -0.16199(16) 0.6634(2) 0.55073(16) 0.0437(7) Uani 1 1 d . .
N7 N 0.49588(18) 0.3560(3) 0.75402(18) 0.0544(9) Uani 1 1 d . .
N9 N 0.8625(2) 0.9007(3) 0.4086(3) 0.0779(13) Uani 1 1 d . .
C1 C 0.21219(17) 0.6852(2) 0.53654(16) 0.0323(7) Uani 1 1 d . .
C2 C 0.22021(17) 1.0690(2) 0.13312(18) 0.0315(7) Uani 1 1 d . .
H2 H 0.2187 1.0492 0.0811 0.038 Uiso 1 1 calc R U
C3 C 0.47229(17) 0.6481(2) 0.57057(15) 0.0265(6) Uani 1 1 d . .
C4 C 0.22120(17) 0.9138(2) 0.36620(18) 0.0332(7) Uani 1 1 d . .
C5 C 0.25126(16) 1.0302(2) 0.26844(18) 0.0302(7) Uani 1 1 d . .
C6 C 0.28028(17) 0.9597(2) 0.33277(18) 0.0339(7) Uani 1 1 d . .
C7 C 0.32991(17) 0.6174(2) 0.58448(16) 0.0302(7) Uani 1 1 d . .
C8 C 0.55848(17) 0.6363(2) 0.59680(17) 0.0314(7) Uani 1 1 d . .
H8 H 0.5848 0.5910 0.6347 0.038 Uiso 1 1 calc R U
C9 C 0.13550(17) 0.9316(2) 0.34460(18) 0.0356(7) Uani 1 1 d . .
H9 H 0.1091 0.9761 0.3061 0.043 Uiso 1 1 calc R U
C10 C 0.09979(17) 0.8730(2) 0.38958(18) 0.0351(7) Uani 1 1 d . .
H10 H 0.0437 0.8693 0.3890 0.042 Uiso 1 1 calc R U
C11 C 0.59453(17) 0.7009(2) 0.55781(17) 0.0325(7) Uani 1 1 d . .
H11 H 0.6510 0.7096 0.5627 0.039 Uiso 1 1 calc R U
C12 C 0.53182(16) 0.7545(2) 0.50733(16) 0.0269(6) Uani 1 1 d . .
C13 C 0.41326(17) 0.5968(2) 0.60049(15) 0.0281(6) Uani 1 1 d . .
C14 C 0.06713(17) 0.7266(2) 0.50274(16) 0.0310(7) Uani 1 1 d . .
C15 C 0.16260(17) 0.8173(2) 0.43840(17) 0.0332(7) Uani 1 1 d . .
C16 C 0.1985(2) 1.1848(2) 0.21984(18) 0.0405(8) Uani 1 1 d . .
H16 H 0.1816 1.2489 0.2302 0.049 Uiso 1 1 calc R U
C17 C 0.44222(17) 0.5140(2) 0.65438(16) 0.0313(7) Uani 1 1 d . .
C18 C 0.54382(17) 0.8305(2) 0.45700(19) 0.0330(7) Uani 1 1 d . .
C19 C 0.62871(18) 0.8485(2) 0.44787(19) 0.0354(7) Uani 1 1 d . .
C20 C 0.66917(18) 0.9349(2) 0.4728(2) 0.0407(8) Uani 1 1 d . .
H20 H 0.6437 0.9831 0.4984 0.049 Uiso 1 1 calc R U
C21 C 0.24876(19) 1.0038(2) 0.19198(19) 0.0370(7) Uani 1 1 d . .
H21 H 0.2668 0.9408 0.1803 0.044 Uiso 1 1 calc R U
C22 C -0.08308(18) 0.6863(3) 0.53256(17) 0.0362(7) Uani 1 1 d . .
C23 C 0.48366(18) 0.8885(2) 0.4117(2) 0.0427(8) Uani 1 1 d . .
C24 C 0.2256(2) 1.1234(2) 0.28188(18) 0.0396(8) Uani 1 1 d . .
H24 H 0.2267 1.1449 0.3333 0.048 Uiso 1 1 calc R U
C25 C 0.4801(2) 0.4339(2) 0.63013(18) 0.0400(8) Uani 1 1 d . .
H25 H 0.4888 0.4312 0.5786 0.048 Uiso 1 1 calc R U
C26 C 0.43247(18) 0.5140(3) 0.73069(18) 0.0410(8) Uani 1 1 d . .
H26 H 0.4071 0.5677 0.7504 0.049 Uiso 1 1 calc R U
C27 C 0.36423(19) 0.9445(2) 0.3539(2) 0.0427(8) Uani 1 1 d . .
C28 C 0.27048(18) 0.5685(3) 0.61959(18) 0.0431(9) Uani 1 1 d . .
H28 H 0.2800 0.5164 0.6561 0.052 Uiso 1 1 calc R U
C29 C 0.15176(17) 0.7446(2) 0.49181(17) 0.0325(7) Uani 1 1 d . .
C30 C 0.19880(18) 0.6116(3) 0.59021(18) 0.0429(9) Uani 1 1 d . .
H30 H 0.1485 0.5958 0.6030 0.051 Uiso 1 1 calc R U
C31 C 0.4603(2) 0.4347(3) 0.7777(2) 0.0587(12) Uani 1 1 d . .
H31 H 0.4537 0.4361 0.8299 0.070 Uiso 1 1 calc R U
C32 C 0.74663(19) 0.9516(3) 0.4606(2) 0.0470(9) Uani 1 1 d . .
H32 H 0.7743 1.0107 0.4779 0.056 Uiso 1 1 calc R U
C33 C 0.5055(2) 0.3574(3) 0.6810(2) 0.0486(9) Uani 1 1 d . .
H33 H 0.5311 0.3030 0.6627 0.058 Uiso 1 1 calc R U
C34 C 0.7820(2) 0.8823(3) 0.4236(3) 0.0536(10) Uani 1 1 d . .
C35 C -0.0512(2) 0.6256(3) 0.4876(3) 0.0600(12) Uani 1 1 d . .
H35 H -0.0800 0.5690 0.4659 0.072 Uiso 1 1 calc R U
C36 C 0.4238(2) 1.0004(3) 0.3252(3) 0.0777(16) Uani 1 1 d . .
H36 H 0.4137 1.0516 0.2880 0.093 Uiso 1 1 calc R U
C37 C 0.0244(2) 0.6459(3) 0.4730(3) 0.0674(14) Uani 1 1 d . .
H37 H 0.0471 0.6023 0.4412 0.081 Uiso 1 1 calc R U
C38 C 0.6682(2) 0.7788(3) 0.4123(3) 0.0551(10) Uani 1 1 d . .
H38 H 0.6421 0.7182 0.3970 0.066 Uiso 1 1 calc R U
C39 C 0.4965(2) 0.9665(3) 0.3609(3) 0.0810(17) Uani 1 1 d . .
H39 H 0.5472 0.9899 0.3539 0.097 Uiso 1 1 calc R U
C40 C 0.7443(3) 0.7948(3) 0.3984(3) 0.0665(13) Uani 1 1 d . .
H40 H 0.7700 0.7474 0.3724 0.080 Uiso 1 1 calc R U
C41 C 0.0319(3) 0.7875(4) 0.5458(3) 0.108(2) Uani 1 1 d . .
H41 H 0.0591 0.8460 0.5654 0.129 Uiso 1 1 calc R U
C42 C -0.0431(3) 0.7673(5) 0.5624(3) 0.121(3) Uani 1 1 d . .
H42 H -0.0659 0.8102 0.5945 0.146 Uiso 1 1 calc R U

loop_
_atom_site_aniso_label
_atom_site_aniso_U_11
_atom_site_aniso_U_22
_atom_site_aniso_U_33
_atom_site_aniso_U_23
_atom_site_aniso_U_13
_atom_site_aniso_U_12
Mn1 0.0162(2) 0.0240(2) 0.0248(2) 0.00506(17) -0.00033(15) -0.00714(17)
O1 0.0402(14) 0.0520(16) 0.105(2) -0.0014(16) 0.0202(14) -0.0263(13)
O2 0.0614(19) 0.071(2) 0.152(3) 0.049(2) 0.072(2) 0.0262(17)
O3 0.0562(19) 0.062(2) 0.204(4) 0.038(2) 0.067(2) -0.0071(17)
O4 0.097(3) 0.162(4) 0.153(3) -0.118(3) 0.104(3) -0.095(3)
N1 0.0228(12) 0.0259(13) 0.0265(12) 0.0028(10) 0.0047(9) -0.0022(10)
N2 0.0209(12) 0.0373(15) 0.0366(14) 0.0099(11) -0.0002(10) -0.0089(11)
N3 0.0265(12) 0.0252(13) 0.0330(13) -0.0035(10) 0.0010(10) 0.0062(10)
N4 0.0218(12) 0.0375(14) 0.0248(12) 0.0022(10) 0.0003(9) -0.0046(11)
N5 0.0215(12) 0.0276(13) 0.0507(16) 0.0095(12) 0.0053(11) -0.0007(11)
N6 0.0337(15) 0.060(2) 0.0373(15) -0.0025(14) 0.0084(12) -0.0217(15)
N7 0.0387(16) 0.073(2) 0.0497(18) 0.0359(17) 0.0059(14) 0.0050(16)
N9 0.047(2) 0.054(2) 0.148(4) 0.048(2) 0.056(2) 0.0111(19)
C1 0.0238(15) 0.0434(18) 0.0278(15) 0.0034(13) 0.0012(12) -0.0112(13)
C2 0.0316(16) 0.0283(16) 0.0374(16) -0.0033(13) 0.0132(13) 0.0007(13)
C3 0.0263(15) 0.0295(16) 0.0234(14) -0.0010(12) 0.0048(11) 0.0020(12)
C4 0.0224(15) 0.0361(17) 0.0386(17) 0.0057(14) 0.0005(12) -0.0047(13)
C5 0.0159(13) 0.0273(16) 0.0464(18) 0.0068(13) 0.0043(12) -0.0038(12)
C6 0.0247(15) 0.0291(16) 0.0461(18) 0.0104(14) 0.0031(13) -0.0034(13)
C7 0.0235(14) 0.0410(18) 0.0240(14) 0.0060(13) -0.0001(11) -0.0051(13)
C8 0.0267(15) 0.0367(17) 0.0311(15) 0.0064(13) 0.0064(12) 0.0078(13)
C9 0.0225(15) 0.0439(19) 0.0384(17) 0.0079(15) 0.0012(13) -0.0011(14)
C10 0.0188(14) 0.0441(19) 0.0404(17) 0.0069(15) 0.0013(12) -0.0047(13)
C11 0.0225(14) 0.0364(17) 0.0410(17) 0.0055(14) 0.0119(13) 0.0033(13)
C12 0.0215(14) 0.0259(15) 0.0346(15) -0.0008(12) 0.0091(12) -0.0001(12)
C13 0.0282(15) 0.0356(17) 0.0196(13) 0.0004(12) 0.0030(11) -0.0024(13)
C14 0.0215(14) 0.0420(18) 0.0276(15) 0.0065(13) 0.0002(11) -0.0076(13)
C15 0.0228(15) 0.0388(18) 0.0358(16) 0.0036(14) 0.0011(12) -0.0094(13)
C16 0.056(2) 0.0269(17) 0.0328(17) -0.0068(13) -0.0048(15) 0.0106(15)
C17 0.0222(14) 0.0457(19) 0.0254(15) 0.0087(13) 0.0035(11) -0.0043(13)
C18 0.0240(15) 0.0260(16) 0.0488(18) 0.0068(14) 0.0073(13) 0.0007(12)
C19 0.0260(15) 0.0305(17) 0.0503(19) 0.0155(14) 0.0092(13) 0.0034(13)
C20 0.0252(16) 0.0363(18) 0.062(2) 0.0057(16) 0.0119(15) 0.0004(14)
C21 0.0382(18) 0.0244(16) 0.053(2) 0.0056(14) 0.0206(15) 0.0085(14)
C22 0.0246(15) 0.052(2) 0.0318(16) -0.0002(15) 0.0056(12) -0.0170(15)
C23 0.0213(15) 0.0346(18) 0.072(2) 0.0207(17) 0.0080(15) -0.0041(14)
C24 0.053(2) 0.0319(17) 0.0291(16) -0.0067(13) -0.0034(14) 0.0021(15)
C25 0.053(2) 0.0397(19) 0.0266(16) 0.0094(14) 0.0067(14) -0.0010(16)
C26 0.0246(15) 0.069(2) 0.0306(16) 0.0143(16) 0.0086(13) 0.0071(16)
C27 0.0268(16) 0.0348(18) 0.064(2) 0.0223(16) 0.0044(15) -0.0025(14)
C28 0.0288(16) 0.061(2) 0.0366(17) 0.0233(16) 0.0009(13) -0.0085(16)
C29 0.0204(14) 0.0460(19) 0.0296(15) 0.0021(13) 0.0021(12) -0.0096(13)
C30 0.0217(15) 0.066(2) 0.0394(18) 0.0185(16) 0.0014(13) -0.0129(15)
C31 0.0316(18) 0.108(4) 0.0384(19) 0.038(2) 0.0109(15) 0.011(2)
C32 0.0289(17) 0.0391(19) 0.074(3) 0.0125(18) 0.0131(16) -0.0036(15)
C33 0.053(2) 0.045(2) 0.046(2) 0.0156(17) 0.0063(17) 0.0012(17)
C34 0.0335(18) 0.039(2) 0.098(3) 0.029(2) 0.0357(19) 0.0080(16)
C35 0.0244(17) 0.0263(18) 0.129(4) -0.013(2) 0.016(2) -0.0088(15)
C36 0.0302(19) 0.065(3) 0.135(4) 0.073(3) 0.010(2) 0.0018(19)
C37 0.0275(18) 0.0263(19) 0.153(4) -0.021(2) 0.030(2) -0.0040(15)
C38 0.049(2) 0.0328(19) 0.092(3) 0.0073(19) 0.034(2) -0.0026(17)
C39 0.0231(18) 0.068(3) 0.148(4) 0.076(3) 0.009(2) -0.0040(18)
C40 0.063(3) 0.036(2) 0.118(4) 0.010(2) 0.060(3) 0.0054(19)
C41 0.090(3) 0.147(5) 0.112(4) -0.107(4) 0.083(3) -0.099(4)
C42 0.096(4) 0.165(5) 0.134(5) -0.129(4) 0.098(4) -0.106(4)

loop_
_atom_type_symbol
_atom_type_description
_atom_type_scat_dispersion_real
_atom_type_scat_dispersion_imag
_atom_type_scat_source
C C 0.0033 0.0016 'International Tables Vol C Tables 4.2.6.8 and 6.1.1.4'
H H 0.0000 0.0000 'International Tables Vol C Tables 4.2.6.8 and 6.1.1.4'
N N 0.0061 0.0033 'International Tables Vol C Tables 4.2.6.8 and 6.1.1.4'
O O 0.0106 0.0060 'International Tables Vol C Tables 4.2.6.8 and 6.1.1.4'
Mn Mn 0.3368 0.7283 'International Tables Vol C Tables 4.2.6.8 and 6.1.1.4'

loop_
_geom_angle_atom_site_label_1
_geom_angle_atom_site_label_2
_geom_angle_atom_site_label_3
_geom_angle
_geom_angle_site_symmetry_3
N4 Mn1 N5 156.12(10) .
N4 Mn1 N1 87.78(9) .
N5 Mn1 N1 87.08(9) .
N4 Mn1 N2 87.76(9) .
N5 Mn1 N2 87.82(9) .
N1 Mn1 N2 156.76(10) .
N4 Mn1 N3 98.05(9) 2_545
N5 Mn1 N3 105.63(10) 2_545
N1 Mn1 N3 109.73(9) 2_545
N2 Mn1 N3 93.48(9) 2_545
C3 N1 C12 106.6(2) .
C3 N1 Mn1 125.70(18) .
C12 N1 Mn1 127.48(18) .
C4 N2 C15 106.8(2) .
C4 N2 Mn1 124.2(2) .
C15 N2 Mn1 125.7(2) .
C2 N3 C16 116.9(3) .
C2 N3 Mn1 120.5(2) 2
C16 N3 Mn1 122.47(19) 2
C7 N4 C1 107.0(2) .
C7 N4 Mn1 125.73(19) .
C1 N4 Mn1 125.84(19) .
C27 N5 C23 106.8(3) .
C27 N5 Mn1 124.71(19) .
C23 N5 Mn1 127.4(2) .
O4 N6 O1 121.8(3) .
O4 N6 C22 119.1(3) .
O1 N6 C22 119.2(3) .
C33 N7 C31 116.3(3) .
O3 N9 O2 123.8(3) .
O3 N9 C34 118.0(4) .
O2 N9 C34 118.2(4) .
N4 C1 C29 125.4(3) .
N4 C1 C30 109.4(3) .
C29 C1 C30 125.2(3) .
N3 C2 C21 123.0(3) .
N3 C2 H2 118.5 .
C21 C2 H2 118.5 .
N1 C3 C13 125.7(3) .
N1 C3 C8 109.2(2) .
C13 C3 C8 125.0(3) .
N2 C4 C6 125.2(3) .
N2 C4 C9 109.5(3) .
C6 C4 C9 125.3(3) .
C24 C5 C21 117.3(3) .
C24 C5 C6 122.1(3) .
C21 C5 C6 120.6(3) .
C27 C6 C4 126.1(3) .
C27 C6 C5 116.8(3) .
C4 C6 C5 117.0(3) .
N4 C7 C13 125.4(3) .
N4 C7 C28 109.3(2) .
C13 C7 C28 125.4(3) .
C11 C8 C3 107.5(3) .
C11 C8 H8 126.3 .
C3 C8 H8 126.3 .
C10 C9 C4 107.1(3) .
C10 C9 H9 126.5 .
C4 C9 H9 126.5 .
C9 C10 C15 107.3(3) .
C9 C10 H10 126.4 .
C15 C10 H10 126.4 .
C8 C11 C12 107.2(3) .
C8 C11 H11 126.4 .
C12 C11 H11 126.4 .
N1 C12 C18 124.9(3) .
N1 C12 C11 109.6(2) .
C18 C12 C11 125.5(3) .
C3 C13 C7 125.8(3) .
C3 C13 C17 116.7(2) .
C7 C13 C17 117.5(3) .
C41 C14 C37 117.0(3) .
C41 C14 C29 121.1(3) .
C37 C14 C29 121.7(3) .
N2 C15 C29 124.4(3) .
N2 C15 C10 109.4(3) .
C29 C15 C10 126.1(3) .
N3 C16 C24 123.5(3) .
N3 C16 H16 118.2 .
C24 C16 H16 118.2 .
C25 C17 C26 117.2(3) .
C25 C17 C13 121.1(3) .
C26 C17 C13 121.8(3) .
C23 C18 C12 126.3(3) .
C23 C18 C19 116.5(3) .
C12 C18 C19 117.1(3) .
C38 C19 C20 118.2(3) .
C38 C19 C18 120.0(3) .
C20 C19 C18 121.7(3) .
C19 C20 C32 120.6(3) .
C19 C20 H20 119.7 .
C32 C20 H20 119.7 .
C2 C21 C5 119.9(3) .
C2 C21 H21 120.0 .
C5 C21 H21 120.0 .
C35 C22 C42 120.6(3) .
C35 C22 N6 119.7(3) .
C42 C22 N6 119.7(3) .
N5 C23 C18 125.1(3) .
N5 C23 C39 108.9(3) .
C18 C23 C39 126.0(3) .
C16 C24 C5 119.3(3) .
C16 C24 H24 120.3 .
C5 C24 H24 120.3 .
C17 C25 C33 119.9(3) .
C17 C25 H25 120.0 .
C33 C25 H25 120.0 .
C31 C26 C17 119.0(3) .
C31 C26 H26 120.5 .
C17 C26 H26 120.5 .
N5 C27 C6 125.6(3) .
N5 C27 C36 109.4(3) .
C6 C27 C36 124.9(3) .
C30 C28 C7 106.5(3) .
C30 C28 H28 126.7 .
C7 C28 H28 126.7 .
C15 C29 C1 126.8(3) .
C15 C29 C14 117.4(3) .
C1 C29 C14 115.8(3) .
C28 C30 C1 107.8(3) .
C28 C30 H30 126.1 .
C1 C30 H30 126.1 .
N7 C31 C26 124.1(3) .
N7 C31 H31 118.0 .
C26 C31 H31 118.0 .
C34 C32 C20 119.0(3) .
C34 C32 H32 120.5 .
C20 C32 H32 120.5 .
N7 C33 C25 123.6(4) .
N7 C33 H33 118.2 .
C25 C33 H33 118.2 .
C32 C34 C40 122.4(3) .
C32 C34 N9 119.2(4) .
C40 C34 N9 118.4(4) .
C22 C35 C37 119.3(3) .
C22 C35 H35 120.3 .
C37 C35 H35 120.3 .
C39 C36 C27 107.1(3) .
C39 C36 H36 126.4 .
C27 C36 H36 126.4 .
C14 C37 C35 121.8(4) .
C14 C37 H37 119.1 .
C35 C37 H37 119.1 .
C40 C38 C19 121.9(4) .
C40 C38 H38 119.0 .
C19 C38 H38 119.0 .
C36 C39 C23 107.8(3) .
C36 C39 H39 126.1 .
C23 C39 H39 126.1 .
C38 C40 C34 117.8(4) .
C38 C40 H40 121.1 .
C34 C40 H40 121.1 .
C14 C41 C42 121.9(4) .
C14 C41 H41 119.1 .
C42 C41 H41 119.1 .
C22 C42 C41 119.3(4) .
C22 C42 H42 120.4 .
C41 C42 H42 120.4 .

loop_
_geom_bond_atom_site_label_1
_geom_bond_atom_site_label_2
_geom_bond_distance
_geom_bond_site_symmetry_2
Mn1 N4 2.101(2) .
Mn1 N5 2.102(2) .
Mn1 N1 2.107(2) .
Mn1 N2 2.108(2) .
Mn1 N3 2.202(2) 2_545
O1 N6 1.196(4) .
O2 N9 1.237(5) .
O3 N9 1.219(5) .
O4 N6 1.184(4) .
N1 C3 1.367(4) .
N1 C12 1.376(3) .
N2 C4 1.370(4) .
N2 C15 1.376(4) .
N3 C2 1.336(4) .
N3 C16 1.340(4) .
N3 Mn1 2.202(2) 2
N4 C7 1.368(4) .
N4 C1 1.370(4) .
N5 C27 1.368(4) .
N5 C23 1.377(4) .
N6 C22 1.471(4) .
N7 C33 1.330(5) .
N7 C31 1.340(5) .
N9 C34 1.465(4) .
C1 C29 1.411(4) .
C1 C30 1.430(4) .
C2 C21 1.376(4) .
C2 H2 0.9500 .
C3 C13 1.409(4) .
C3 C8 1.446(4) .
C4 C6 1.409(4) .
C4 C9 1.443(4) .
C5 C24 1.380(4) .
C5 C21 1.386(4) .
C5 C6 1.491(4) .
C6 C27 1.409(4) .
C7 C13 1.410(4) .
C7 C28 1.449(4) .
C8 C11 1.341(4) .
C8 H8 0.9500 .
C9 C10 1.354(4) .
C9 H9 0.9500 .
C10 C15 1.438(4) .
C10 H10 0.9500 .
C11 C12 1.436(4) .
C11 H11 0.9500 .
C12 C18 1.407(4) .
C13 C17 1.492(4) .
C14 C41 1.346(5) .
C14 C37 1.362(5) .
C14 C29 1.506(4) .
C15 C29 1.406(4) .
C16 C24 1.378(4) .
C16 H16 0.9500 .
C17 C25 1.380(5) .
C17 C26 1.388(4) .
C18 C23 1.401(4) .
C18 C19 1.500(4) .
C19 C38 1.386(5) .
C19 C20 1.389(5) .
C20 C32 1.392(4) .
C20 H20 0.9500 .
C21 H21 0.9500 .
C22 C35 1.336(5) .
C22 C42 1.345(5) .
C23 C39 1.435(5) .
C24 H24 0.9500 .
C25 C33 1.385(4) .
C25 H25 0.9500 .
C26 C31 1.385(5) .
C26 H26 0.9500 .
C27 C36 1.439(5) .
C28 C30 1.352(4) .
C28 H28 0.9500 .
C30 H30 0.9500 .
C31 H31 0.9500 .
C32 C34 1.356(5) .
C32 H32 0.9500 .
C33 H33 0.9500 .
C34 C40 1.383(6) .
C35 C37 1.385(5) .
C35 H35 0.9500 .
C36 C39 1.342(5) .
C36 H36 0.9500 .
C37 H37 0.9500 .
C38 C40 1.377(5) .
C38 H38 0.9500 .
C39 H39 0.9500 .
C40 H40 0.9500 .
C41 C42 1.389(5) .
C41 H41 0.9500 .
C42 H42 0.9500 .

loop_
_platon_squeeze_void_nr
_platon_squeeze_void_average_x
_platon_squeeze_void_average_y
_platon_squeeze_void_average_z
_platon_squeeze_void_volume
_platon_squeeze_void_count_electrons
_platon_squeeze_void_content
1 0.250 -0.019 0.750 412 92 'disordered DMF '
2 0.750 -0.051 0.250 413 92 'disordered DMF '
